data_8100740
loop_
_publ_author_name
'Leithe-Jasper, A.'
'Sato, A.'
'Tanaka, T.'

_publ_section_title
;
Refinement of the crystal structure of zirconium dodecaboride, ZrB~12~, 
at 140 K and 293 K
;
_journal_issue 3
_journal_name_full 'Zeitschrift f\"ur Kristallographie - New Crystal Structures'
_journal_page_first 319
_journal_page_last 320
_journal_volume 217
_journal_year 2002
_chemical_formula_structural 'Zr B12'
_chemical_formula_sum 'B12 Zr'
_chemical_formula_weight 220.94
_chemical_melting_point 2353
_space_group_IT_number 225
_symmetry_cell_setting cubic
_symmetry_space_group_name_Hall '-F 4 2 3'
_symmetry_space_group_name_H-M 'F m -3 m'
_cell_angle_alpha 90.00
_cell_angle_beta 90.00
_cell_angle_gamma 90.00
_cell_formula_units_Z 4
_cell_length_a 7.40430(10)
_cell_length_b 7.40430(10)
_cell_length_c 7.40430(10)
_cell_measurement_temperature 140
_cell_volume 405.931(9)
_diffrn_ambient_temperature 140
_exptl_crystal_density_diffrn 3.615
_cod_depositor_comments
;
The following automatic conversions were performed:

'_diffrn_ambient_temperature' value '140K' was changed to '140' - the
value should be numeric and without a unit
designator.

'_chemical_melting_point' value '2353K' was changed to
'2353' - the value should be numeric and without a unit designator.

Automatic conversion script
Id: cif_fix_values 1646 2011-03-28 12:23:43Z adriana 
;
_cod_original_formula_sum 'B12 Zr1'
_cod_database_code 8100740

loop_
_symmetry_equiv_pos_as_xyz
'x, y, z'
'-x, -y, z'
'-x, y, -z'
'x, -y, -z'
'z, x, y'
'z, -x, -y'
'-z, -x, y'
'-z, x, -y'
'y, z, x'
'-y, z, -x'
'y, -z, -x'
'-y, -z, x'
'y, x, -z'
'-y, -x, -z'
'y, -x, z'
'-y, x, z'
'x, z, -y'
'-x, z, y'
'-x, -z, -y'
'x, -z, y'
'z, y, -x'
'z, -y, x'
'-z, y, x'
'-z, -y, -x'
'x, y+1/2, z+1/2'
'-x, -y+1/2, z+1/2'
'-x, y+1/2, -z+1/2'
'x, -y+1/2, -z+1/2'
'z, x+1/2, y+1/2'
'z, -x+1/2, -y+1/2'
'-z, -x+1/2, y+1/2'
'-z, x+1/2, -y+1/2'
'y, z+1/2, x+1/2'
'-y, z+1/2, -x+1/2'
'y, -z+1/2, -x+1/2'
'-y, -z+1/2, x+1/2'
'y, x+1/2, -z+1/2'
'-y, -x+1/2, -z+1/2'
'y, -x+1/2, z+1/2'
'-y, x+1/2, z+1/2'
'x, z+1/2, -y+1/2'
'-x, z+1/2, y+1/2'
'-x, -z+1/2, -y+1/2'
'x, -z+1/2, y+1/2'
'z, y+1/2, -x+1/2'
'z, -y+1/2, x+1/2'
'-z, y+1/2, x+1/2'
'-z, -y+1/2, -x+1/2'
'x+1/2, y, z+1/2'
'-x+1/2, -y, z+1/2'
'-x+1/2, y, -z+1/2'
'x+1/2, -y, -z+1/2'
'z+1/2, x, y+1/2'
'z+1/2, -x, -y+1/2'
'-z+1/2, -x, y+1/2'
'-z+1/2, x, -y+1/2'
'y+1/2, z, x+1/2'
'-y+1/2, z, -x+1/2'
'y+1/2, -z, -x+1/2'
'-y+1/2, -z, x+1/2'
'y+1/2, x, -z+1/2'
'-y+1/2, -x, -z+1/2'
'y+1/2, -x, z+1/2'
'-y+1/2, x, z+1/2'
'x+1/2, z, -y+1/2'
'-x+1/2, z, y+1/2'
'-x+1/2, -z, -y+1/2'
'x+1/2, -z, y+1/2'
'z+1/2, y, -x+1/2'
'z+1/2, -y, x+1/2'
'-z+1/2, y, x+1/2'
'-z+1/2, -y, -x+1/2'
'x+1/2, y+1/2, z'
'-x+1/2, -y+1/2, z'
'-x+1/2, y+1/2, -z'
'x+1/2, -y+1/2, -z'
'z+1/2, x+1/2, y'
'z+1/2, -x+1/2, -y'
'-z+1/2, -x+1/2, y'
'-z+1/2, x+1/2, -y'
'y+1/2, z+1/2, x'
'-y+1/2, z+1/2, -x'
'y+1/2, -z+1/2, -x'
'-y+1/2, -z+1/2, x'
'y+1/2, x+1/2, -z'
'-y+1/2, -x+1/2, -z'
'y+1/2, -x+1/2, z'
'-y+1/2, x+1/2, z'
'x+1/2, z+1/2, -y'
'-x+1/2, z+1/2, y'
'-x+1/2, -z+1/2, -y'
'x+1/2, -z+1/2, y'
'z+1/2, y+1/2, -x'
'z+1/2, -y+1/2, x'
'-z+1/2, y+1/2, x'
'-z+1/2, -y+1/2, -x'
'-x, -y, -z'
'x, y, -z'
'x, -y, z'
'-x, y, z'
'-z, -x, -y'
'-z, x, y'
'z, x, -y'
'z, -x, y'
'-y, -z, -x'
'y, -z, x'
'-y, z, x'
'y, z, -x'
'-y, -x, z'
'y, x, z'
'-y, x, -z'
'y, -x, -z'
'-x, -z, y'
'x, -z, -y'
'x, z, y'
'-x, z, -y'
'-z, -y, x'
'-z, y, -x'
'z, -y, -x'
'z, y, x'
'-x, -y+1/2, -z+1/2'
'x, y+1/2, -z+1/2'
'x, -y+1/2, z+1/2'
'-x, y+1/2, z+1/2'
'-z, -x+1/2, -y+1/2'
'-z, x+1/2, y+1/2'
'z, x+1/2, -y+1/2'
'z, -x+1/2, y+1/2'
'-y, -z+1/2, -x+1/2'
'y, -z+1/2, x+1/2'
'-y, z+1/2, x+1/2'
'y, z+1/2, -x+1/2'
'-y, -x+1/2, z+1/2'
'y, x+1/2, z+1/2'
'-y, x+1/2, -z+1/2'
'y, -x+1/2, -z+1/2'
'-x, -z+1/2, y+1/2'
'x, -z+1/2, -y+1/2'
'x, z+1/2, y+1/2'
'-x, z+1/2, -y+1/2'
'-z, -y+1/2, x+1/2'
'-z, y+1/2, -x+1/2'
'z, -y+1/2, -x+1/2'
'z, y+1/2, x+1/2'
'-x+1/2, -y, -z+1/2'
'x+1/2, y, -z+1/2'
'x+1/2, -y, z+1/2'
'-x+1/2, y, z+1/2'
'-z+1/2, -x, -y+1/2'
'-z+1/2, x, y+1/2'
'z+1/2, x, -y+1/2'
'z+1/2, -x, y+1/2'
'-y+1/2, -z, -x+1/2'
'y+1/2, -z, x+1/2'
'-y+1/2, z, x+1/2'
'y+1/2, z, -x+1/2'
'-y+1/2, -x, z+1/2'
'y+1/2, x, z+1/2'
'-y+1/2, x, -z+1/2'
'y+1/2, -x, -z+1/2'
'-x+1/2, -z, y+1/2'
'x+1/2, -z, -y+1/2'
'x+1/2, z, y+1/2'
'-x+1/2, z, -y+1/2'
'-z+1/2, -y, x+1/2'
'-z+1/2, y, -x+1/2'
'z+1/2, -y, -x+1/2'
'z+1/2, y, x+1/2'
'-x+1/2, -y+1/2, -z'
'x+1/2, y+1/2, -z'
'x+1/2, -y+1/2, z'
'-x+1/2, y+1/2, z'
'-z+1/2, -x+1/2, -y'
'-z+1/2, x+1/2, y'
'z+1/2, x+1/2, -y'
'z+1/2, -x+1/2, y'
'-y+1/2, -z+1/2, -x'
'y+1/2, -z+1/2, x'
'-y+1/2, z+1/2, x'
'y+1/2, z+1/2, -x'
'-y+1/2, -x+1/2, z'
'y+1/2, x+1/2, z'
'-y+1/2, x+1/2, -z'
'y+1/2, -x+1/2, -z'
'-x+1/2, -z+1/2, y'
'x+1/2, -z+1/2, -y'
'x+1/2, z+1/2, y'
'-x+1/2, z+1/2, -y'
'-z+1/2, -y+1/2, x'
'-z+1/2, y+1/2, -x'
'z+1/2, -y+1/2, -x'
'z+1/2, y+1/2, x'

loop_
_atom_site_label
_atom_site_type_symbol
_atom_site_fract_x
_atom_site_fract_y
_atom_site_fract_z
_atom_site_U_iso_or_equiv
_atom_site_adp_type
_atom_site_occupancy
_atom_site_symmetry_multiplicity
_atom_site_Wyckoff_symbol
_atom_site_calc_flag
_atom_site_refinement_flags
_atom_site_disorder_assembly
_atom_site_disorder_group
Zr Zr 0.0000 0.0000 0.0000 0.00375(11) Uani 1.00 4 a d SP . .
B B 0.5000 0.66982(7) 0.66982(7) 0.00443(13) Uani 1 48 i d S . .

loop_
_atom_site_aniso_label
_atom_site_aniso_U_11
_atom_site_aniso_U_22
_atom_site_aniso_U_33
_atom_site_aniso_U_23
_atom_site_aniso_U_13
_atom_site_aniso_U_12
Zr 0.00375(11) 0.00375(11) 0.00375(11) 0.000 0.000 0.000
B 0.0041(2) 0.00460(16) 0.00460(16) -0.00070(16) 0.000 0.000

loop_
_geom_bond_atom_site_label_1
_geom_bond_atom_site_label_2
_geom_bond_distance
_geom_bond_site_symmetry_2
_geom_bond_publ_flag
Zr B 2.7491(2) 154_464 ?
Zr B 2.7491(2) 130_454 ?
Zr B 2.7491(2) 58_545 ?
Zr B 2.7491(2) 34_645 ?
Zr B 2.7491(2) 174_544 ?
Zr B 2.7491(2) 50_564 ?
Zr B 2.7491(2) 74_554 ?
Zr B 2.7491(2) 146_445 ?
Zr B 2.7491(2) 170_446 ?
Zr B 2.7491(2) 126_644 ?
Zr B 2.7491(2) 78_456 ?
Zr B 2.7491(2) 30_455 ?
B B 1.6791(15) 121_666 ?
B B 1.7783(8) 10_656 ?
B B 1.7783(8) 102_655 ?
B B 1.7783(8) 9 ?
B B 1.7783(8) 5 ?
B Zr 2.7491(2) 73_556 ?
B Zr 2.7491(2) 49_565 ?
